data_1555628
loop_
_publ_author_name
'Ren, Jian'
'Shi, Xin'
'Li, Xiao-Nian'
'Li, Lai-Wei'
'Su, Jia'
'Shao, Li-Dong'
'Zhao, Qin-Shi'

_publ_section_title
;
 Synthesis of a Small-Molecule Library with Skeletal Diversity from
 Hemslecin A via the Reaction-Discovery Strategy.
;
_journal_issue 16
_journal_name_full 'Organic letters'
_journal_page_first 3948
_journal_page_last 3951
_journal_paper_doi 10.1021/acs.orglett.6b01654
_journal_volume 18
_journal_year 2016
_chemical_absolute_configuration rm
_chemical_formula_moiety 'C28 H40 O7'
_chemical_formula_sum 'C28 H40 O7'
_chemical_formula_weight 488.60
_space_group_IT_number 19
_space_group_name_Hall 'P 2ac 2ab'
_space_group_name_H-M_alt 'P 21 21 21'
_symmetry_cell_setting orthorhombic
_symmetry_space_group_name_Hall 'P 2ac 2ab'
_symmetry_space_group_name_H-M 'P 21 21 21'
_atom_sites_solution_hydrogens geom
_atom_sites_solution_primary direct
_atom_sites_solution_secondary difmap
_audit_creation_method SHELXL-97
_cell_angle_alpha 90.00
_cell_angle_beta 90.00
_cell_angle_gamma 90.00
_cell_formula_units_Z 12
_cell_length_a 13.3481(11)
_cell_length_b 15.2780(13)
_cell_length_c 36.973(3)
_cell_measurement_reflns_used 9869
_cell_measurement_temperature 100(2)
_cell_measurement_theta_max 30.59
_cell_measurement_theta_min 2.25
_cell_volume 7540.0(11)
_computing_cell_refinement 'Bruker SAINT'
_computing_data_collection 'Bruker APEX2'
_computing_data_reduction 'Bruker SAINT'
_computing_molecular_graphics 'Bruker SHELXTL'
_computing_publication_material 'Bruker SHELXTL'
_computing_structure_refinement 'SHELXL-97 (Sheldrick, 2008)'
_computing_structure_solution 'SHELXS-97 (Sheldrick, 2008)'
_diffrn_ambient_temperature 100(2)
_diffrn_measured_fraction_theta_full 0.951
_diffrn_measured_fraction_theta_max 0.951
_diffrn_measurement_device_type 'Bruker APEX-II CCD'
_diffrn_measurement_method '\f and \w scans'
_diffrn_radiation_monochromator graphite
_diffrn_radiation_source 'fine-focus sealed tube'
_diffrn_radiation_type MoK\a
_diffrn_radiation_wavelength 0.71073
_diffrn_reflns_av_R_equivalents 0.0383
_diffrn_reflns_av_sigmaI/netI 0.0401
_diffrn_reflns_limit_h_max 18
_diffrn_reflns_limit_h_min -17
_diffrn_reflns_limit_k_max 20
_diffrn_reflns_limit_k_min -21
_diffrn_reflns_limit_l_max 52
_diffrn_reflns_limit_l_min -52
_diffrn_reflns_number 81376
_diffrn_reflns_theta_full 30.68
_diffrn_reflns_theta_max 30.68
_diffrn_reflns_theta_min 1.10
_exptl_absorpt_coefficient_mu 0.091
_exptl_absorpt_correction_T_max 0.9731
_exptl_absorpt_correction_T_min 0.9557
_exptl_absorpt_correction_type multi-scan
_exptl_absorpt_process_details sadabs
_exptl_crystal_colour colourless
_exptl_crystal_density_diffrn 1.291
_exptl_crystal_density_method 'not measured'
_exptl_crystal_description block
_exptl_crystal_F_000 3168
_exptl_crystal_size_max 0.50
_exptl_crystal_size_mid 0.35
_exptl_crystal_size_min 0.30
_refine_diff_density_max 0.420
_refine_diff_density_min -0.247
_refine_diff_density_rms 0.056
_refine_ls_abs_structure_details 'Flack H D (1983), Acta Cryst. A39, 876-881'
_refine_ls_abs_structure_Flack 0.2(4)
_refine_ls_extinction_method none
_refine_ls_goodness_of_fit_ref 1.044
_refine_ls_hydrogen_treatment constr
_refine_ls_matrix_type full
_refine_ls_number_parameters 973
_refine_ls_number_reflns 21702
_refine_ls_number_restraints 0
_refine_ls_restrained_S_all 1.044
_refine_ls_R_factor_all 0.0528
_refine_ls_R_factor_gt 0.0429
_refine_ls_shift/su_max 0.008
_refine_ls_shift/su_mean 0.000
_refine_ls_structure_factor_coef Fsqd
_refine_ls_weighting_details 'calc w=1/[\s^2^(Fo^2^)+(0.0570P)^2^+0.4285P] where P=(Fo^2^+2Fc^2^)/3'
_refine_ls_weighting_scheme calc
_refine_ls_wR_factor_gt 0.0984
_refine_ls_wR_factor_ref 0.1037
_reflns_number_gt 18912
_reflns_number_total 21702
_reflns_threshold_expression >2sigma(I)
_cod_data_source_file ol6b01654_si_003.cif
_cod_data_source_block mo_frj162_0m
_cod_depositor_comments
;
The following automatic conversions were performed:

data item '_symmetry_cell_setting' value 'Orthorhombic' was changed
to 'orthorhombic' in accordance with the
/home/saulius/struct/COD-crude-data/automatic-downloads/DataCite-retrospective/ACS/depositions/lib/dictionaries/cif_core.dic
dictionary named 'cif_core.dic' version 2.4.2 last updated on
2011-04-26.

Automatic conversion script
Id: cif_fix_values 6909 2019-04-08 15:41:33Z antanas 
;
_cod_original_cell_volume 7539.9(11)
_cod_database_code 1555628

loop_
_symmetry_equiv_pos_as_xyz
'x, y, z'
'x+1/2, -y+1/2, -z'
'-x, y+1/2, -z+1/2'
'-x+1/2, -y, z+1/2'

loop_
_atom_site_label
_atom_site_type_symbol
_atom_site_fract_x
_atom_site_fract_y
_atom_site_fract_z
_atom_site_U_iso_or_equiv
_atom_site_adp_type
_atom_site_occupancy
_atom_site_symmetry_multiplicity
_atom_site_calc_flag
_atom_site_refinement_flags
O33 O 0.71851(9) -0.27032(7) 0.07652(3) 0.0256(2) Uani 1 1 d .
O3 O 0.76018(7) -0.18200(6) 0.02996(2) 0.01407(18) Uani 1 1 d .
O2 O 0.58008(7) -0.17860(6) -0.00288(2) 0.01531(19) Uani 1 1 d .
O31 O 0.60101(8) -0.15174(7) -0.06234(3) 0.0228(2) Uani 1 1 d .
O11 O 0.45749(8) 0.13777(7) -0.02896(3) 0.0203(2) Uani 1 1 d .
O20 O 0.71252(8) 0.53184(6) -0.02737(3) 0.0192(2) Uani 1 1 d .
H20 H 0.7422 0.5239 -0.0471 0.029 Uiso 1 1 calc R
O16 O 0.69304(10) 0.50488(7) 0.04899(3) 0.0326(3) Uani 1 1 d .
O133 O 0.29327(10) 0.19472(7) 0.11091(4) 0.0366(3) Uani 1 1 d .
O103 O 0.22790(7) 0.30897(6) 0.14140(3) 0.01428(18) Uani 1 1 d .
O120 O 0.32669(9) 1.03173(7) 0.16870(3) 0.0225(2) Uani 1 1 d .
H120 H 0.3165 1.0410 0.1466 0.034 Uiso 1 1 calc R
O116 O 0.31254(8) 0.97078(7) 0.09885(3) 0.0224(2) Uani 1 1 d .
O111 O 0.55216(9) 0.62617(7) 0.19424(3) 0.0273(3) Uani 1 1 d .
O102 O 0.40687(7) 0.30609(6) 0.17564(2) 0.01465(19) Uani 1 1 d .
O131 O 0.39892(8) 0.34733(7) 0.23408(3) 0.0211(2) Uani 1 1 d .
O220 O 0.81916(9) 0.46571(7) 0.15601(3) 0.0258(2) Uani 1 1 d .
H220 H 0.8046 0.4599 0.1780 0.039 Uiso 1 1 calc R
O203 O 0.73155(7) 1.19136(6) 0.19829(3) 0.01574(19) Uani 1 1 d .
O233 O 0.79406(12) 1.28863(10) 0.23764(5) 0.0641(5) Uani 1 1 d .
O216 O 0.81477(11) 0.51966(8) 0.22586(3) 0.0350(3) Uani 1 1 d .
O211 O 1.03625(9) 0.87611(7) 0.13158(3) 0.0260(2) Uani 1 1 d .
O202 O 0.90570(7) 1.19425(6) 0.16077(2) 0.01418(19) Uani 1 1 d .
O231 O 0.89692(8) 1.15550(7) 0.10211(3) 0.0197(2) Uani 1 1 d .
C33 C 0.76211(10) -0.25933(9) 0.04826(4) 0.0159(3) Uani 1 1 d .
C3 C 0.68676(10) -0.11720(8) 0.04066(3) 0.0117(2) Uani 1 1 d .
H3 H 0.6403 -0.1437 0.0588 0.014 Uiso 1 1 calc R
C4 C 0.73784(10) -0.03669(8) 0.05749(3) 0.0118(2) Uani 1 1 d .
C5 C 0.66072(10) 0.03728(8) 0.06110(3) 0.0114(2) Uani 1 1 d .
C10 C 0.60232(9) 0.05893(8) 0.02699(3) 0.0103(2) Uani 1 1 d .
H10 H 0.6524 0.0769 0.0083 0.012 Uiso 1 1 calc R
C9 C 0.52600(10) 0.13704(8) 0.03108(3) 0.0123(2) Uani 1 1 d .
C11 C 0.51551(10) 0.17214(8) -0.00802(3) 0.0128(2) Uani 1 1 d .
C12 C 0.58050(10) 0.24799(8) -0.02094(3) 0.0143(3) Uani 1 1 d .
H12A H 0.5510 0.2737 -0.0431 0.017 Uiso 1 1 calc R
H12B H 0.6482 0.2261 -0.0270 0.017 Uiso 1 1 calc R
C13 C 0.58849(10) 0.31840(8) 0.00835(3) 0.0118(2) Uani 1 1 d .
C17 C 0.65941(10) 0.39731(8) 0.00144(3) 0.0127(2) Uani 1 1 d .
H17 H 0.7250 0.3733 -0.0070 0.015 Uiso 1 1 calc R
C20 C 0.62994(10) 0.47190(9) -0.02455(4) 0.0157(3) Uani 1 1 d .
H20A H 0.5718 0.5039 -0.0138 0.019 Uiso 1 1 calc R
C21 C 0.60045(12) 0.44162(9) -0.06220(4) 0.0202(3) Uani 1 1 d .
H21A H 0.5888 0.4927 -0.0777 0.030 Uiso 1 1 calc R
H21B H 0.5390 0.4066 -0.0608 0.030 Uiso 1 1 calc R
H21C H 0.6545 0.4060 -0.0725 0.030 Uiso 1 1 calc R
C34 C 0.82392(11) -0.32574(9) 0.02868(4) 0.0203(3) Uani 1 1 d .
H34A H 0.8692 -0.3546 0.0458 0.031 Uiso 1 1 calc R
H34B H 0.8633 -0.2967 0.0098 0.031 Uiso 1 1 calc R
H34C H 0.7798 -0.3695 0.0176 0.031 Uiso 1 1 calc R
C2 C 0.62852(10) -0.09635(8) 0.00662(3) 0.0127(2) Uani 1 1 d .
H2 H 0.6755 -0.0783 -0.0131 0.015 Uiso 1 1 calc R
C31 C 0.57898(10) -0.20137(9) -0.03829(4) 0.0153(3) Uani 1 1 d .
C32 C 0.54886(12) -0.29550(9) -0.04259(4) 0.0228(3) Uani 1 1 d .
H32A H 0.5309 -0.3067 -0.0679 0.034 Uiso 1 1 calc R
H32B H 0.4911 -0.3079 -0.0271 0.034 Uiso 1 1 calc R
H32C H 0.6049 -0.3334 -0.0357 0.034 Uiso 1 1 calc R
C1 C 0.55107(10) -0.02545(8) 0.01281(3) 0.0137(2) Uani 1 1 d .
H1A H 0.5009 -0.0459 0.0306 0.016 Uiso 1 1 calc R
H1B H 0.5158 -0.0127 -0.0101 0.016 Uiso 1 1 calc R
C30 C 0.78411(11) -0.06392(9) 0.09378(3) 0.0157(3) Uani 1 1 d .
H30A H 0.8208 -0.0143 0.1042 0.024 Uiso 1 1 calc R
H30B H 0.8303 -0.1129 0.0899 0.024 Uiso 1 1 calc R
H30C H 0.7308 -0.0819 0.1104 0.024 Uiso 1 1 calc R
C29 C 0.82458(10) -0.00347(9) 0.03349(4) 0.0148(3) Uani 1 1 d .
H29A H 0.7983 0.0136 0.0098 0.022 Uiso 1 1 calc R
H29B H 0.8742 -0.0501 0.0305 0.022 Uiso 1 1 calc R
H29C H 0.8562 0.0473 0.0450 0.022 Uiso 1 1 calc R
C6 C 0.65078(10) 0.08389(9) 0.09127(3) 0.0144(3) Uani 1 1 d .
H6 H 0.6842 0.0631 0.1123 0.017 Uiso 1 1 calc R
C7 C 0.59099(11) 0.16668(9) 0.09480(3) 0.0170(3) Uani 1 1 d .
H7A H 0.6308 0.2097 0.1087 0.020 Uiso 1 1 calc R
H7B H 0.5296 0.1539 0.1089 0.020 Uiso 1 1 calc R
C8 C 0.56031(10) 0.20859(8) 0.05865(3) 0.0131(2) Uani 1 1 d .
H8 H 0.4986 0.2432 0.0642 0.016 Uiso 1 1 calc R
C14 C 0.63562(10) 0.27561(8) 0.04321(3) 0.0127(2) Uani 1 1 d .
C19 C 0.42281(10) 0.10463(10) 0.04359(4) 0.0194(3) Uani 1 1 d .
H19A H 0.3780 0.1548 0.0469 0.029 Uiso 1 1 calc R
H19B H 0.4298 0.0732 0.0666 0.029 Uiso 1 1 calc R
H19C H 0.3947 0.0652 0.0253 0.029 Uiso 1 1 calc R
C16 C 0.67439(11) 0.43064(9) 0.04035(4) 0.0176(3) Uani 1 1 d .
C15 C 0.65335(12) 0.35659(9) 0.06722(3) 0.0187(3) Uani 1 1 d .
H15A H 0.5934 0.3697 0.0820 0.022 Uiso 1 1 calc R
H15B H 0.7113 0.3474 0.0835 0.022 Uiso 1 1 calc R
C18 C 0.48185(10) 0.35409(9) 0.01509(4) 0.0177(3) Uani 1 1 d .
H18A H 0.4579 0.3842 -0.0067 0.027 Uiso 1 1 calc R
H18B H 0.4832 0.3953 0.0354 0.027 Uiso 1 1 calc R
H18C H 0.4367 0.3054 0.0208 0.027 Uiso 1 1 calc R
C28 C 0.74011(10) 0.23565(9) 0.03622(4) 0.0165(3) Uani 1 1 d .
H28A H 0.7867 0.2820 0.0290 0.025 Uiso 1 1 calc R
H28B H 0.7354 0.1920 0.0169 0.025 Uiso 1 1 calc R
H28C H 0.7645 0.2075 0.0584 0.025 Uiso 1 1 calc R
C133 C 0.23413(11) 0.22335(9) 0.13208(4) 0.0177(3) Uani 1 1 d .
C103 C 0.30808(10) 0.36697(8) 0.12993(3) 0.0117(2) Uani 1 1 d .
H103 H 0.3532 0.3349 0.1129 0.014 Uiso 1 1 calc R
C104 C 0.26352(10) 0.44707(8) 0.11046(3) 0.0120(2) Uani 1 1 d .
C105 C 0.34767(10) 0.51469(8) 0.10528(3) 0.0116(2) Uani 1 1 d .
C110 C 0.40497(10) 0.53910(8) 0.13939(3) 0.0104(2) Uani 1 1 d .
H110 H 0.3550 0.5633 0.1569 0.013 Uiso 1 1 calc R
C109 C 0.48813(10) 0.61151(8) 0.13395(3) 0.0124(2) Uani 1 1 d .
C111 C 0.49620(11) 0.65575(8) 0.17149(4) 0.0151(3) Uani 1 1 d .
C112 C 0.43146(11) 0.73514(8) 0.18039(3) 0.0146(3) Uani 1 1 d .
H11A H 0.4578 0.7646 0.2023 0.018 Uiso 1 1 calc R
H11B H 0.3620 0.7160 0.1855 0.018 Uiso 1 1 calc R
C113 C 0.43164(10) 0.79936(8) 0.14850(3) 0.0116(2) Uani 1 1 d .
C117 C 0.36354(10) 0.88183(8) 0.15075(3) 0.0129(2) Uani 1 1 d .
H117 H 0.2976 0.8626 0.1609 0.015 Uiso 1 1 calc R
C120 C 0.39763(11) 0.96262(9) 0.17274(4) 0.0170(3) Uani 1 1 d .
H12C H 0.4645 0.9826 0.1638 0.020 Uiso 1 1 calc R
C134 C 0.15923(11) 0.16991(9) 0.15262(4) 0.0185(3) Uani 1 1 d .
H13A H 0.1246 0.1303 0.1360 0.028 Uiso 1 1 calc R
H13B H 0.1104 0.2089 0.1641 0.028 Uiso 1 1 calc R
H13C H 0.1938 0.1356 0.1712 0.028 Uiso 1 1 calc R
C106 C 0.36439(11) 0.55374(8) 0.07362(3) 0.0148(3) Uani 1 1 d .
H106 H 0.3295 0.5321 0.0531 0.018 Uiso 1 1 calc R
C107 C 0.43422(11) 0.62930(9) 0.06804(4) 0.0175(3) Uani 1 1 d .
H10A H 0.4027 0.6713 0.0511 0.021 Uiso 1 1 calc R
H10B H 0.4964 0.6075 0.0565 0.021 Uiso 1 1 calc R
C108 C 0.46210(10) 0.67798(8) 0.10321(3) 0.0130(2) Uani 1 1 d .
H108 H 0.5264 0.7088 0.0977 0.016 Uiso 1 1 calc R
C114 C 0.38868(10) 0.75058(8) 0.11437(3) 0.0122(2) Uani 1 1 d .
C128 C 0.28015(10) 0.71774(9) 0.12041(4) 0.0152(3) Uani 1 1 d .
H12D H 0.2563 0.6882 0.0985 0.023 Uiso 1 1 calc R
H12E H 0.2365 0.7676 0.1258 0.023 Uiso 1 1 calc R
H12F H 0.2790 0.6766 0.1407 0.023 Uiso 1 1 calc R
C115 C 0.37941(11) 0.82618(9) 0.08709(3) 0.0168(3) Uani 1 1 d .
H11C H 0.4444 0.8382 0.0752 0.020 Uiso 1 1 calc R
H11D H 0.3286 0.8129 0.0684 0.020 Uiso 1 1 calc R
C116 C 0.34690(10) 0.90292(9) 0.11050(4) 0.0155(3) Uani 1 1 d .
C119 C 0.59013(11) 0.57054(9) 0.12464(4) 0.0201(3) Uani 1 1 d .
H11E H 0.6390 0.6171 0.1200 0.030 Uiso 1 1 calc R
H11F H 0.5833 0.5338 0.1030 0.030 Uiso 1 1 calc R
H11G H 0.6131 0.5346 0.1450 0.030 Uiso 1 1 calc R
C101 C 0.44860(10) 0.45490(8) 0.15666(3) 0.0125(2) Uani 1 1 d .
H10C H 0.4986 0.4287 0.1401 0.015 Uiso 1 1 calc R
H10D H 0.4828 0.4698 0.1796 0.015 Uiso 1 1 calc R
C102 C 0.36585(10) 0.38951(8) 0.16398(3) 0.0120(2) Uani 1 1 d .
H102 H 0.3192 0.4129 0.1828 0.014 Uiso 1 1 calc R
C131 C 0.41380(10) 0.29166(9) 0.21168(4) 0.0149(3) Uani 1 1 d .
C132 C 0.44251(12) 0.19820(10) 0.21882(4) 0.0227(3) Uani 1 1 d .
H13D H 0.5093 0.1869 0.2089 0.034 Uiso 1 1 calc R
H13E H 0.3938 0.1591 0.2073 0.034 Uiso 1 1 calc R
H13F H 0.4431 0.1875 0.2450 0.034 Uiso 1 1 calc R
C118 C 0.54128(10) 0.83008(9) 0.14342(4) 0.0166(3) Uani 1 1 d .
H11H H 0.5650 0.8578 0.1658 0.025 Uiso 1 1 calc R
H11I H 0.5446 0.8724 0.1235 0.025 Uiso 1 1 calc R
H11J H 0.5837 0.7796 0.1378 0.025 Uiso 1 1 calc R
C121 C 0.40393(12) 0.94394(9) 0.21302(4) 0.0216(3) Uani 1 1 d .
H12G H 0.4175 0.9985 0.2261 0.032 Uiso 1 1 calc R
H12H H 0.4581 0.9021 0.2176 0.032 Uiso 1 1 calc R
H12I H 0.3403 0.9192 0.2214 0.032 Uiso 1 1 calc R
C130 C 0.21819(11) 0.41567(9) 0.07468(4) 0.0182(3) Uani 1 1 d .
H13G H 0.1857 0.4650 0.0624 0.027 Uiso 1 1 calc R
H13H H 0.1685 0.3699 0.0795 0.027 Uiso 1 1 calc R
H13I H 0.2713 0.3921 0.0592 0.027 Uiso 1 1 calc R
C129 C 0.17841(10) 0.48906(9) 0.13270(4) 0.0148(3) Uani 1 1 d .
H12J H 0.1510 0.5391 0.1194 0.022 Uiso 1 1 calc R
H12K H 0.2048 0.5089 0.1560 0.022 Uiso 1 1 calc R
H12L H 0.1254 0.4458 0.1368 0.022 Uiso 1 1 calc R
C220 C 0.89190(11) 0.53382(9) 0.15204(4) 0.0186(3) Uani 1 1 d .
H22A H 0.9584 0.5124 0.1608 0.022 Uiso 1 1 calc R
C217 C 0.85935(11) 0.61341(8) 0.17478(4) 0.0151(3) Uani 1 1 d .
H217 H 0.7924 0.6328 0.1657 0.018 Uiso 1 1 calc R
C213 C 0.92726(10) 0.69584(9) 0.17732(3) 0.0131(2) Uani 1 1 d .
C212 C 0.92230(11) 0.76247(9) 0.14637(3) 0.0155(3) Uani 1 1 d .
H21D H 0.9468 0.7351 0.1238 0.019 Uiso 1 1 calc R
H21E H 0.8519 0.7808 0.1425 0.019 Uiso 1 1 calc R
C211 C 0.98619(11) 0.84238(9) 0.15533(4) 0.0148(3) Uani 1 1 d .
C209 C 0.98448(10) 0.88256(9) 0.19389(3) 0.0135(2) Uani 1 1 d .
C210 C 0.90159(10) 0.95626(8) 0.19137(3) 0.0111(2) Uani 1 1 d .
H210 H 0.8497 0.9349 0.1740 0.013 Uiso 1 1 calc R
C201 C 0.94448(10) 1.04212(8) 0.17555(3) 0.0128(2) Uani 1 1 d .
H20B H 0.9974 1.0649 0.1918 0.015 Uiso 1 1 calc R
H20C H 0.9753 1.0301 0.1517 0.015 Uiso 1 1 calc R
C202 C 0.86289(10) 1.11050(8) 0.17126(3) 0.0119(2) Uani 1 1 d .
H202 H 0.8134 1.0909 0.1527 0.014 Uiso 1 1 calc R
C203 C 0.80988(10) 1.12857(8) 0.20660(3) 0.0123(2) Uani 1 1 d .
H203 H 0.8582 1.1555 0.2240 0.015 Uiso 1 1 calc R
C233 C 0.73773(12) 1.27148(10) 0.21368(5) 0.0274(3) Uani 1 1 d .
C234 C 0.66535(13) 1.33327(11) 0.19582(6) 0.0398(5) Uani 1 1 d .
H23A H 0.6470 1.3798 0.2128 0.060 Uiso 1 1 calc R
H23B H 0.6050 1.3011 0.1886 0.060 Uiso 1 1 calc R
H23C H 0.6968 1.3592 0.1744 0.060 Uiso 1 1 calc R
C205 C 0.84748(10) 0.97695(9) 0.22660(3) 0.0123(2) Uani 1 1 d .
C206 C 0.86792(11) 0.93481(9) 0.25731(3) 0.0161(3) Uani 1 1 d .
H206 H 0.8356 0.9542 0.2787 0.019 Uiso 1 1 calc R
C207 C 0.93872(12) 0.85875(10) 0.26023(4) 0.0192(3) Uani 1 1 d .
H20D H 0.9095 0.8150 0.2770 0.023 Uiso 1 1 calc R
H20E H 1.0023 0.8796 0.2710 0.023 Uiso 1 1 calc R
C208 C 0.96236(10) 0.81336(9) 0.22407(3) 0.0149(3) Uani 1 1 d .
H208 H 1.0273 0.7823 0.2281 0.018 Uiso 1 1 calc R
C214 C 0.88784(10) 0.74166(9) 0.21277(3) 0.0142(3) Uani 1 1 d .
C221 C 0.89857(12) 0.55333(10) 0.11194(4) 0.0228(3) Uani 1 1 d .
H22B H 0.9120 0.4990 0.0987 0.034 Uiso 1 1 calc R
H22C H 0.9529 0.5951 0.1076 0.034 Uiso 1 1 calc R
H22D H 0.8351 0.5785 0.1036 0.034 Uiso 1 1 calc R
C216 C 0.84724(12) 0.58892(9) 0.21496(4) 0.0194(3) Uani 1 1 d .
C215 C 0.88142(12) 0.66377(9) 0.23903(4) 0.0205(3) Uani 1 1 d .
H21F H 0.9475 0.6511 0.2500 0.025 Uiso 1 1 calc R
H21G H 0.8323 0.6752 0.2585 0.025 Uiso 1 1 calc R
C218 C 1.03755(11) 0.66601(10) 0.18048(4) 0.0197(3) Uani 1 1 d .
H21H H 1.0584 0.6382 0.1578 0.030 Uiso 1 1 calc R
H21I H 1.0440 0.6240 0.2004 0.030 Uiso 1 1 calc R
H21J H 1.0802 0.7169 0.1853 0.030 Uiso 1 1 calc R
C219 C 1.08898(11) 0.92101(10) 0.20158(4) 0.0215(3) Uani 1 1 d .
H21K H 1.1376 0.8733 0.2041 0.032 Uiso 1 1 calc R
H21L H 1.0869 0.9551 0.2240 0.032 Uiso 1 1 calc R
H21M H 1.1090 0.9591 0.1815 0.032 Uiso 1 1 calc R
C228 C 0.77902(10) 0.77503(9) 0.20866(4) 0.0178(3) Uani 1 1 d .
H22E H 0.7572 0.8019 0.2314 0.027 Uiso 1 1 calc R
H22F H 0.7349 0.7258 0.2028 0.027 Uiso 1 1 calc R
H22G H 0.7761 0.8185 0.1892 0.027 Uiso 1 1 calc R
C204 C 0.76419(10) 1.04578(8) 0.22371(3) 0.0118(2) Uani 1 1 d .
C229 C 0.67757(10) 1.00929(9) 0.20055(4) 0.0149(3) Uani 1 1 d .
H22H H 0.7028 0.9936 0.1765 0.022 Uiso 1 1 calc R
H22I H 0.6252 1.0539 0.1982 0.022 Uiso 1 1 calc R
H22J H 0.6496 0.9572 0.2123 0.022 Uiso 1 1 calc R
C230 C 0.71943(11) 1.07131(9) 0.26055(3) 0.0166(3) Uani 1 1 d .
H23D H 0.6871 1.0201 0.2715 0.025 Uiso 1 1 calc R
H23E H 0.6698 1.1178 0.2572 0.025 Uiso 1 1 calc R
H23F H 0.7729 1.0922 0.2765 0.025 Uiso 1 1 calc R
C231 C 0.91490(10) 1.20981(9) 0.12484(3) 0.0140(3) Uani 1 1 d .
C232 C 0.94932(12) 1.30174(9) 0.11815(4) 0.0201(3) Uani 1 1 d .
H23G H 0.9517 1.3127 0.0921 0.030 Uiso 1 1 calc R
H23H H 1.0163 1.3098 0.1285 0.030 Uiso 1 1 calc R
H23I H 0.9025 1.3428 0.1295 0.030 Uiso 1 1 calc R

loop_
_atom_site_aniso_label
_atom_site_aniso_U_11
_atom_site_aniso_U_22
_atom_site_aniso_U_33
_atom_site_aniso_U_23
_atom_site_aniso_U_13
_atom_site_aniso_U_12
O33 0.0319(6) 0.0186(5) 0.0264(5) 0.0084(4) 0.0105(5) 0.0036(5)
O3 0.0150(5) 0.0096(4) 0.0176(4) 0.0023(3) 0.0016(4) 0.0006(4)
O2 0.0209(5) 0.0100(4) 0.0150(4) -0.0009(3) -0.0026(4) -0.0043(4)
O31 0.0268(6) 0.0248(5) 0.0168(5) -0.0018(4) 0.0005(4) -0.0017(5)
O11 0.0212(5) 0.0163(5) 0.0235(5) 0.0017(4) -0.0092(4) -0.0030(4)
O20 0.0217(5) 0.0137(5) 0.0223(5) 0.0014(4) 0.0020(4) -0.0037(4)
O16 0.0577(8) 0.0179(5) 0.0221(5) -0.0061(4) 0.0071(5) -0.0144(5)
O133 0.0439(8) 0.0190(6) 0.0468(7) -0.0161(5) 0.0262(6) -0.0106(5)
O103 0.0147(5) 0.0090(4) 0.0191(4) -0.0010(3) 0.0032(4) -0.0016(4)
O120 0.0297(6) 0.0135(5) 0.0243(5) -0.0018(4) -0.0047(4) 0.0084(4)
O116 0.0292(6) 0.0145(5) 0.0236(5) 0.0042(4) -0.0045(4) 0.0028(4)
O111 0.0365(7) 0.0177(5) 0.0275(5) -0.0049(4) -0.0180(5) 0.0086(5)
O102 0.0195(5) 0.0091(4) 0.0154(4) 0.0015(3) -0.0004(4) 0.0023(4)
O131 0.0264(6) 0.0212(5) 0.0155(4) 0.0001(4) 0.0010(4) 0.0016(5)
O220 0.0301(6) 0.0143(5) 0.0330(6) -0.0002(4) 0.0092(5) -0.0054(5)
O203 0.0145(5) 0.0121(4) 0.0206(4) -0.0003(4) -0.0002(4) 0.0014(4)
O233 0.0550(10) 0.0371(8) 0.1002(13) -0.0474(9) -0.0398(9) 0.0196(7)
O216 0.0549(8) 0.0211(6) 0.0289(6) 0.0097(5) 0.0013(6) -0.0099(6)
O211 0.0344(6) 0.0184(5) 0.0252(5) -0.0016(4) 0.0150(5) -0.0069(5)
O202 0.0186(5) 0.0107(4) 0.0133(4) 0.0006(3) 0.0008(4) -0.0039(4)
O231 0.0247(6) 0.0191(5) 0.0153(4) 0.0008(4) -0.0005(4) -0.0013(4)
C33 0.0163(7) 0.0110(6) 0.0204(6) 0.0027(5) -0.0014(5) -0.0022(5)
C3 0.0120(6) 0.0094(5) 0.0138(5) 0.0017(4) -0.0002(5) -0.0006(5)
C4 0.0121(6) 0.0110(6) 0.0122(5) 0.0012(4) -0.0020(4) -0.0001(5)
C5 0.0103(6) 0.0107(6) 0.0131(5) 0.0026(4) -0.0009(4) -0.0022(5)
C10 0.0111(6) 0.0101(5) 0.0096(5) 0.0011(4) -0.0009(4) -0.0005(5)
C9 0.0134(6) 0.0129(6) 0.0106(5) 0.0004(4) -0.0008(5) 0.0004(5)
C11 0.0126(6) 0.0097(5) 0.0160(6) -0.0008(5) -0.0023(5) 0.0027(5)
C12 0.0177(7) 0.0129(6) 0.0121(5) -0.0011(5) -0.0019(5) -0.0009(5)
C13 0.0120(6) 0.0101(5) 0.0132(5) -0.0004(4) -0.0003(5) 0.0009(5)
C17 0.0126(6) 0.0111(6) 0.0144(5) -0.0013(5) 0.0005(5) 0.0017(5)
C20 0.0142(6) 0.0115(6) 0.0213(6) 0.0020(5) 0.0002(5) 0.0004(5)
C21 0.0238(8) 0.0177(6) 0.0192(6) 0.0045(5) -0.0020(6) -0.0032(6)
C34 0.0208(7) 0.0129(6) 0.0273(7) 0.0004(5) 0.0007(6) 0.0024(5)
C2 0.0155(6) 0.0091(6) 0.0134(5) 0.0008(4) -0.0011(5) -0.0034(5)
C31 0.0141(6) 0.0155(6) 0.0163(6) -0.0035(5) -0.0038(5) 0.0031(5)
C32 0.0274(8) 0.0140(7) 0.0271(7) -0.0058(6) -0.0064(6) 0.0003(6)
C1 0.0155(6) 0.0111(6) 0.0146(5) 0.0007(5) -0.0037(5) -0.0020(5)
C30 0.0184(7) 0.0145(6) 0.0143(6) 0.0025(5) -0.0045(5) 0.0002(5)
C29 0.0118(6) 0.0153(6) 0.0172(6) 0.0019(5) 0.0006(5) -0.0019(5)
C6 0.0165(7) 0.0149(6) 0.0117(5) 0.0018(5) -0.0008(5) -0.0012(5)
C7 0.0239(7) 0.0161(6) 0.0110(5) -0.0001(5) 0.0002(5) 0.0011(6)
C8 0.0145(6) 0.0126(6) 0.0120(5) -0.0004(4) 0.0004(5) 0.0014(5)
C14 0.0144(6) 0.0118(6) 0.0120(5) -0.0013(4) -0.0012(5) 0.0021(5)
C19 0.0131(6) 0.0217(7) 0.0233(7) 0.0000(5) 0.0049(5) -0.0009(5)
C16 0.0200(7) 0.0150(6) 0.0176(6) -0.0031(5) 0.0012(5) -0.0018(5)
C15 0.0289(8) 0.0155(6) 0.0116(5) -0.0021(5) -0.0009(5) -0.0017(6)
C18 0.0136(6) 0.0162(6) 0.0234(6) 0.0029(5) 0.0023(5) 0.0057(5)
C28 0.0119(6) 0.0140(6) 0.0235(7) 0.0015(5) -0.0036(5) 0.0005(5)
C133 0.0196(7) 0.0122(6) 0.0214(6) -0.0028(5) 0.0008(5) -0.0039(5)
C103 0.0116(6) 0.0099(6) 0.0136(5) -0.0010(4) 0.0022(5) -0.0020(5)
C104 0.0137(6) 0.0100(6) 0.0122(5) -0.0008(4) -0.0018(5) -0.0004(5)
C105 0.0123(6) 0.0086(5) 0.0139(5) -0.0017(4) -0.0007(5) 0.0004(5)
C110 0.0111(6) 0.0090(5) 0.0112(5) 0.0000(4) 0.0000(4) -0.0004(5)
C109 0.0115(6) 0.0093(6) 0.0166(6) 0.0005(4) 0.0008(5) -0.0019(5)
C111 0.0179(7) 0.0098(6) 0.0177(6) 0.0001(5) -0.0041(5) -0.0017(5)
C112 0.0202(7) 0.0105(6) 0.0132(5) 0.0002(5) -0.0014(5) 0.0013(5)
C113 0.0126(6) 0.0097(5) 0.0126(5) -0.0001(4) -0.0006(4) -0.0008(5)
C117 0.0133(6) 0.0086(5) 0.0167(6) 0.0015(5) -0.0009(5) 0.0003(5)
C120 0.0189(7) 0.0098(6) 0.0223(6) -0.0025(5) -0.0026(5) 0.0010(5)
C134 0.0185(7) 0.0135(6) 0.0234(6) 0.0012(5) 0.0024(5) -0.0033(6)
C106 0.0197(7) 0.0125(6) 0.0121(5) -0.0025(5) 0.0004(5) 0.0001(5)
C107 0.0247(7) 0.0142(6) 0.0138(6) 0.0007(5) 0.0041(5) -0.0027(6)
C108 0.0136(6) 0.0121(6) 0.0132(5) 0.0019(4) 0.0018(5) -0.0010(5)
C114 0.0132(6) 0.0104(6) 0.0130(5) 0.0014(4) -0.0005(5) -0.0009(5)
C128 0.0129(6) 0.0120(6) 0.0208(6) 0.0000(5) -0.0024(5) -0.0008(5)
C115 0.0237(7) 0.0135(6) 0.0132(5) 0.0035(5) -0.0004(5) -0.0009(5)
C116 0.0148(6) 0.0132(6) 0.0184(6) 0.0022(5) -0.0009(5) -0.0034(5)
C119 0.0143(7) 0.0148(6) 0.0311(8) 0.0012(5) 0.0046(6) 0.0009(6)
C101 0.0134(6) 0.0100(6) 0.0142(5) 0.0008(4) -0.0014(5) 0.0006(5)
C102 0.0148(6) 0.0086(6) 0.0127(5) 0.0002(4) -0.0008(5) 0.0023(5)
C131 0.0135(6) 0.0145(6) 0.0168(6) 0.0037(5) -0.0015(5) -0.0035(5)
C132 0.0295(8) 0.0147(7) 0.0239(7) 0.0079(5) -0.0051(6) -0.0011(6)
C118 0.0129(6) 0.0142(6) 0.0228(6) -0.0020(5) -0.0003(5) -0.0021(5)
C121 0.0290(8) 0.0144(6) 0.0213(7) -0.0035(5) -0.0050(6) 0.0027(6)
C130 0.0214(7) 0.0159(6) 0.0174(6) -0.0026(5) -0.0049(5) -0.0036(6)
C129 0.0115(6) 0.0128(6) 0.0201(6) -0.0011(5) -0.0003(5) 0.0009(5)
C220 0.0187(7) 0.0099(6) 0.0271(7) 0.0003(5) 0.0037(5) 0.0009(5)
C217 0.0163(7) 0.0100(6) 0.0189(6) 0.0030(5) 0.0016(5) 0.0004(5)
C213 0.0129(6) 0.0107(6) 0.0156(5) 0.0027(5) 0.0010(5) 0.0027(5)
C212 0.0205(7) 0.0125(6) 0.0137(6) 0.0016(5) 0.0024(5) -0.0004(5)
C211 0.0160(7) 0.0113(6) 0.0170(6) 0.0009(5) 0.0034(5) 0.0025(5)
C209 0.0114(6) 0.0134(6) 0.0157(6) 0.0010(5) 0.0009(5) 0.0022(5)
C210 0.0112(6) 0.0112(6) 0.0110(5) 0.0007(4) 0.0000(4) -0.0002(5)
C201 0.0134(6) 0.0118(6) 0.0130(5) 0.0008(5) 0.0016(5) -0.0018(5)
C202 0.0148(6) 0.0087(6) 0.0121(5) 0.0007(4) -0.0002(5) -0.0028(5)
C203 0.0122(6) 0.0105(6) 0.0141(5) -0.0010(4) -0.0011(5) -0.0008(5)
C233 0.0192(8) 0.0156(7) 0.0473(10) -0.0081(7) -0.0003(7) 0.0018(6)
C234 0.0210(9) 0.0139(7) 0.0845(15) 0.0059(9) 0.0040(9) 0.0029(7)
C205 0.0117(6) 0.0121(6) 0.0132(5) -0.0010(5) 0.0002(5) -0.0012(5)
C206 0.0189(7) 0.0170(7) 0.0125(6) -0.0010(5) 0.0000(5) 0.0008(5)
C207 0.0259(8) 0.0192(7) 0.0125(6) 0.0018(5) -0.0032(5) 0.0027(6)
C208 0.0161(7) 0.0143(6) 0.0142(6) 0.0022(5) -0.0018(5) 0.0015(5)
C214 0.0165(7) 0.0124(6) 0.0137(5) 0.0021(5) 0.0002(5) 0.0025(5)
C221 0.0279(8) 0.0163(7) 0.0242(7) -0.0025(6) 0.0045(6) -0.0017(6)
C216 0.0220(7) 0.0156(7) 0.0207(6) 0.0054(5) 0.0013(6) 0.0015(6)
C215 0.0290(8) 0.0169(7) 0.0157(6) 0.0063(5) 0.0019(6) 0.0010(6)
C218 0.0141(7) 0.0168(7) 0.0281(7) -0.0007(6) 0.0009(5) 0.0040(5)
C219 0.0129(7) 0.0210(7) 0.0306(8) 0.0034(6) -0.0027(6) -0.0008(6)
C228 0.0137(6) 0.0151(6) 0.0244(7) 0.0008(5) 0.0044(5) -0.0004(5)
C204 0.0124(6) 0.0119(6) 0.0109(5) -0.0004(4) 0.0016(5) -0.0005(5)
C229 0.0122(6) 0.0140(6) 0.0185(6) -0.0002(5) -0.0007(5) -0.0023(5)
C230 0.0189(7) 0.0176(7) 0.0133(6) -0.0006(5) 0.0044(5) 0.0010(6)
C231 0.0127(6) 0.0141(6) 0.0152(6) 0.0024(5) 0.0014(5) 0.0028(5)
C232 0.0241(8) 0.0135(6) 0.0226(6) 0.0044(5) 0.0029(6) -0.0003(6)

loop_
_atom_type_symbol
_atom_type_description
_atom_type_scat_dispersion_real
_atom_type_scat_dispersion_imag
_atom_type_scat_source
C C 0.0033 0.0016 'International Tables Vol C Tables 4.2.6.8 and 6.1.1.4'
H H 0.0000 0.0000 'International Tables Vol C Tables 4.2.6.8 and 6.1.1.4'
O O 0.0106 0.0060 'International Tables Vol C Tables 4.2.6.8 and 6.1.1.4'

loop_
_geom_angle_atom_site_label_1
_geom_angle_atom_site_label_2
_geom_angle_atom_site_label_3
_geom_angle
C33 O3 C3 118.04(10)
C31 O2 C2 117.35(10)
C20 O20 H20 109.5
C133 O103 C103 117.98(10)
C120 O120 H120 109.5
C131 O102 C102 117.42(10)
C220 O220 H220 109.5
C233 O203 C203 117.71(11)
C231 O202 C202 116.84(10)
O33 C33 O3 122.78(13)
O33 C33 C34 126.20(13)
O3 C33 C34 111.02(12)
O3 C3 C2 105.33(10)
O3 C3 C4 110.93(10)
C2 C3 C4 113.33(10)
O3 C3 H3 109.0
C2 C3 H3 109.0
C4 C3 H3 109.0
C30 C4 C5 113.19(10)
C30 C4 C3 108.39(10)
C5 C4 C3 109.07(10)
C30 C4 C29 106.85(11)
C5 C4 C29 108.10(10)
C3 C4 C29 111.26(10)
C6 C5 C10 121.91(12)
C6 C5 C4 122.27(12)
C10 C5 C4 115.63(10)
C5 C10 C1 109.03(10)
C5 C10 C9 114.63(10)
C1 C10 C9 112.13(10)
C5 C10 H10 106.9
C1 C10 H10 106.9
C9 C10 H10 106.9
C19 C9 C11 108.17(11)
C19 C9 C8 106.97(11)
C11 C9 C8 113.14(10)
C19 C9 C10 111.38(11)
C11 C9 C10 103.37(10)
C8 C9 C10 113.75(10)
O11 C11 C12 119.45(12)
O11 C11 C9 120.21(12)
C12 C11 C9 120.30(11)
C11 C12 C13 110.62(10)
C11 C12 H12A 109.5
C13 C12 H12A 109.5
C11 C12 H12B 109.5
C13 C12 H12B 109.5
H12A C12 H12B 108.1
C12 C13 C18 107.34(11)
C12 C13 C17 118.14(10)
C18 C13 C17 108.31(10)
C12 C13 C14 108.36(10)
C18 C13 C14 112.48(10)
C17 C13 C14 102.30(10)
C16 C17 C20 111.79(11)
C16 C17 C13 100.50(10)
C20 C17 C13 121.36(11)
C16 C17 H17 107.5
C20 C17 H17 107.5
C13 C17 H17 107.5
O20 C20 C21 109.07(11)
O20 C20 C17 108.69(11)
C21 C20 C17 114.35(11)
O20 C20 H20A 108.2
C21 C20 H20A 108.2
C17 C20 H20A 108.2
C20 C21 H21A 109.5
C20 C21 H21B 109.5
H21A C21 H21B 109.5
C20 C21 H21C 109.5
H21A C21 H21C 109.5
H21B C21 H21C 109.5
C33 C34 H34A 109.5
C33 C34 H34B 109.5
H34A C34 H34B 109.5
C33 C34 H34C 109.5
H34A C34 H34C 109.5
H34B C34 H34C 109.5
O2 C2 C3 104.30(10)
O2 C2 C1 110.52(10)
C3 C2 C1 112.06(10)
O2 C2 H2 109.9
C3 C2 H2 109.9
C1 C2 H2 109.9
O31 C31 O2 123.29(13)
O31 C31 C32 126.15(13)
O2 C31 C32 110.55(12)
C31 C32 H32A 109.5
C31 C32 H32B 109.5
H32A C32 H32B 109.5
C31 C32 H32C 109.5
H32A C32 H32C 109.5
H32B C32 H32C 109.5
C2 C1 C10 110.15(10)
C2 C1 H1A 109.6
C10 C1 H1A 109.6
C2 C1 H1B 109.6
C10 C1 H1B 109.6
H1A C1 H1B 108.1
C4 C30 H30A 109.5
C4 C30 H30B 109.5
H30A C30 H30B 109.5
C4 C30 H30C 109.5
H30A C30 H30C 109.5
H30B C30 H30C 109.5
C4 C29 H29A 109.5
C4 C29 H29B 109.5
H29A C29 H29B 109.5
C4 C29 H29C 109.5
H29A C29 H29C 109.5
H29B C29 H29C 109.5
C5 C6 C7 125.24(12)
C5 C6 H6 117.4
C7 C6 H6 117.4
C6 C7 C8 114.63(11)
C6 C7 H7A 108.6
C8 C7 H7A 108.6
C6 C7 H7B 108.6
C8 C7 H7B 108.6
H7A C7 H7B 107.6
C7 C8 C14 115.09(11)
C7 C8 C9 110.71(10)
C14 C8 C9 114.41(10)
C7 C8 H8 105.2
C14 C8 H8 105.2
C9 C8 H8 105.2
C15 C14 C8 114.78(11)
C15 C14 C28 105.96(11)
C8 C14 C28 112.81(10)
C15 C14 C13 101.50(10)
C8 C14 C13 108.51(10)
C28 C14 C13 112.81(10)
C9 C19 H19A 109.5
C9 C19 H19B 109.5
H19A C19 H19B 109.5
C9 C19 H19C 109.5
H19A C19 H19C 109.5
H19B C19 H19C 109.5
O16 C16 C15 124.17(13)
O16 C16 C17 125.89(13)
C15 C16 C17 109.76(11)
C16 C15 C14 104.33(10)
C16 C15 H15A 110.9
C14 C15 H15A 110.9
C16 C15 H15B 110.9
C14 C15 H15B 110.9
H15A C15 H15B 108.9
C13 C18 H18A 109.5
C13 C18 H18B 109.5
H18A C18 H18B 109.5
C13 C18 H18C 109.5
H18A C18 H18C 109.5
H18B C18 H18C 109.5
C14 C28 H28A 109.5
C14 C28 H28B 109.5
H28A C28 H28B 109.5
C14 C28 H28C 109.5
H28A C28 H28C 109.5
H28B C28 H28C 109.5
O133 C133 O103 124.10(13)
O133 C133 C134 125.02(13)
O103 C133 C134 110.86(12)
O103 C103 C102 105.71(10)
O103 C103 C104 109.68(10)
C102 C103 C104 113.84(10)
O103 C103 H103 109.2
C102 C103 H103 109.2
C104 C103 H103 109.2
C130 C104 C105 113.03(11)
C130 C104 C103 107.90(10)
C105 C104 C103 108.07(10)
C130 C104 C129 107.44(11)
C105 C104 C129 108.97(10)
C103 C104 C129 111.48(10)
C106 C105 C110 122.29(12)
C106 C105 C104 122.17(12)
C110 C105 C104 115.38(10)
C105 C110 C101 109.09(10)
C105 C110 C109 114.81(10)
C101 C110 C109 111.69(10)
C105 C110 H110 106.9
C101 C110 H110 106.9
C109 C110 H110 106.9
C119 C109 C111 108.49(11)
C119 C109 C108 107.36(11)
C111 C109 C108 112.57(10)
C119 C109 C110 111.44(10)
C111 C109 C110 103.93(10)
C108 C109 C110 113.02(10)
O111 C111 C112 119.74(12)
O111 C111 C109 120.15(12)
C112 C111 C109 120.09(11)
C111 C112 C113 110.01(11)
C111 C112 H11A 109.7
C113 C112 H11A 109.7
C111 C112 H11B 109.7
C113 C112 H11B 109.7
H11A C112 H11B 108.2
C112 C113 C118 106.78(11)
C112 C113 C117 118.43(10)
C118 C113 C117 108.25(10)
C112 C113 C114 108.23(10)
C118 C113 C114 113.00(10)
C117 C113 C114 102.33(10)
C116 C117 C120 112.56(11)
C116 C117 C113 101.67(10)
C120 C117 C113 120.17(11)
C116 C117 H117 107.2
C120 C117 H117 107.2
C113 C117 H117 107.2
O120 C120 C121 106.18(11)
O120 C120 C117 109.91(11)
C121 C120 C117 112.44(11)
O120 C120 H12C 109.4
C121 C120 H12C 109.4
C117 C120 H12C 109.4
C133 C134 H13A 109.5
C133 C134 H13B 109.5
H13A C134 H13B 109.5
C133 C134 H13C 109.5
H13A C134 H13C 109.5
H13B C134 H13C 109.5
C105 C106 C107 124.76(12)
C105 C106 H106 117.6
C107 C106 H106 117.6
C106 C107 C108 113.91(11)
C106 C107 H10A 108.8
C108 C107 H10A 108.8
C106 C107 H10B 108.8
C108 C107 H10B 108.8
H10A C107 H10B 107.7
C114 C108 C107 114.85(11)
C114 C108 C109 114.54(10)
C107 C108 C109 110.68(10)
C114 C108 H108 105.2
C107 C108 H108 105.2
C109 C108 H108 105.2
C108 C114 C115 114.65(11)
C108 C114 C128 113.66(10)
C115 C114 C128 105.21(11)
C108 C114 C113 108.96(10)
C115 C114 C113 101.51(10)
C128 C114 C113 112.25(10)
C114 C128 H12D 109.5
C114 C128 H12E 109.5
H12D C128 H12E 109.5
C114 C128 H12F 109.5
H12D C128 H12F 109.5
H12E C128 H12F 109.5
C116 C115 C114 103.21(10)
C116 C115 H11C 111.1
C114 C115 H11C 111.1
C116 C115 H11D 111.1
C114 C115 H11D 111.1
H11C C115 H11D 109.1
O116 C116 C115 124.38(12)
O116 C116 C117 125.26(12)
C115 C116 C117 110.36(11)
C109 C119 H11E 109.5
C109 C119 H11F 109.5
H11E C119 H11F 109.5
C109 C119 H11G 109.5
H11E C119 H11G 109.5
H11F C119 H11G 109.5
C102 C101 C110 110.32(11)
C102 C101 H10C 109.6
C110 C101 H10C 109.6
C102 C101 H10D 109.6
C110 C101 H10D 109.6
H10C C101 H10D 108.1
O102 C102 C101 110.92(11)
O102 C102 C103 103.81(10)
C101 C102 C103 111.87(10)
O102 C102 H102 110.0
C101 C102 H102 110.0
C103 C102 H102 110.0
O131 C131 O102 123.43(12)
O131 C131 C132 126.37(13)
O102 C131 C132 110.19(12)
C131 C132 H13D 109.5
C131 C132 H13E 109.5
H13D C132 H13E 109.5
C131 C132 H13F 109.5
H13D C132 H13F 109.5
H13E C132 H13F 109.5
C113 C118 H11H 109.5
C113 C118 H11I 109.5
H11H C118 H11I 109.5
C113 C118 H11J 109.5
H11H C118 H11J 109.5
H11I C118 H11J 109.5
C120 C121 H12G 109.5
C120 C121 H12H 109.5
H12G C121 H12H 109.5
C120 C121 H12I 109.5
H12G C121 H12I 109.5
H12H C121 H12I 109.5
C104 C130 H13G 109.5
C104 C130 H13H 109.5
H13G C130 H13H 109.5
C104 C130 H13I 109.5
H13G C130 H13I 109.5
H13H C130 H13I 109.5
C104 C129 H12J 109.5
C104 C129 H12K 109.5
H12J C129 H12K 109.5
C104 C129 H12L 109.5
H12J C129 H12L 109.5
H12K C129 H12L 109.5
O220 C220 C221 106.47(12)
O220 C220 C217 109.07(11)
C221 C220 C217 113.28(11)
O220 C220 H22A 109.3
C221 C220 H22A 109.3
C217 C220 H22A 109.3
C216 C217 C220 111.35(11)
C216 C217 C213 101.52(11)
C220 C217 C213 120.53(11)
C216 C217 H217 107.6
C220 C217 H217 107.6
C213 C217 H217 107.6
C212 C213 C218 107.07(11)
C212 C213 C217 117.89(11)
C218 C213 C217 108.73(11)
C212 C213 C214 108.14(10)
C218 C213 C214 112.70(11)
C217 C213 C214 102.44(10)
C211 C212 C213 110.19(11)
C211 C212 H21D 109.6
C213 C212 H21D 109.6
C211 C212 H21E 109.6
C213 C212 H21E 109.6
H21D C212 H21E 108.1
O211 C211 C212 119.25(12)
O211 C211 C209 120.20(12)
C212 C211 C209 120.51(11)
C219 C209 C211 107.88(11)
C219 C209 C208 107.27(11)
C211 C209 C208 112.97(11)
C219 C209 C210 111.90(11)
C211 C209 C210 103.74(10)
C208 C209 C210 113.02(10)
C205 C210 C201 108.85(10)
C205 C210 C209 115.41(10)
C201 C210 C209 111.55(10)
C205 C210 H210 106.9
C201 C210 H210 106.9
C209 C210 H210 106.9
C202 C201 C210 110.97(10)
C202 C201 H20B 109.4
C210 C201 H20B 109.4
C202 C201 H20C 109.4
C210 C201 H20C 109.4
H20B C201 H20C 108.0
O202 C202 C203 104.71(10)
O202 C202 C201 110.58(10)
C203 C202 C201 111.80(10)
O202 C202 H202 109.9
C203 C202 H202 109.9
C201 C202 H202 109.9
O203 C203 C202 105.95(10)
O203 C203 C204 110.15(10)
C202 C203 C204 112.99(10)
O203 C203 H203 109.2
C202 C203 H203 109.2
C204 C203 H203 109.2
O233 C233 O203 123.41(15)
O233 C233 C234 126.45(16)
O203 C233 C234 110.14(15)
C233 C234 H23A 109.5
C233 C234 H23B 109.5
H23A C234 H23B 109.5
C233 C234 H23C 109.5
H23A C234 H23C 109.5
H23B C234 H23C 109.5
C206 C205 C210 122.08(12)
C206 C205 C204 122.59(12)
C210 C205 C204 115.25(10)
C205 C206 C207 124.31(12)
C205 C206 H206 117.8
C207 C206 H206 117.8
C206 C207 C208 114.54(11)
C206 C207 H20D 108.6
C208 C207 H20D 108.6
C206 C207 H20E 108.6
C208 C207 H20E 108.6
H20D C207 H20E 107.6
C214 C208 C207 115.12(12)
C214 C208 C209 114.18(10)
C207 C208 C209 110.70(11)
C214 C208 H208 105.3
C207 C208 H208 105.3
C209 C208 H208 105.3
C208 C214 C215 114.56(11)
C208 C214 C228 113.54(11)
C215 C214 C228 105.34(11)
C208 C214 C213 109.05(11)
C215 C214 C213 101.54(10)
C228 C214 C213 112.21(11)
C220 C221 H22B 109.5
C220 C221 H22C 109.5
H22B C221 H22C 109.5
C220 C221 H22D 109.5
H22B C221 H22D 109.5
H22C C221 H22D 109.5
O216 C216 C215 124.70(13)
O216 C216 C217 124.77(14)
C215 C216 C217 110.53(11)
C216 C215 C214 103.24(11)
C216 C215 H21F 111.1
C214 C215 H21F 111.1
C216 C215 H21G 111.1
C214 C215 H21G 111.1
H21F C215 H21G 109.1
C213 C218 H21H 109.5
C213 C218 H21I 109.5
H21H C218 H21I 109.5
C213 C218 H21J 109.5
H21H C218 H21J 109.5
H21I C218 H21J 109.5
C209 C219 H21K 109.5
C209 C219 H21L 109.5
H21K C219 H21L 109.5
C209 C219 H21M 109.5
H21K C219 H21M 109.5
H21L C219 H21M 109.5
C214 C228 H22E 109.5
C214 C228 H22F 109.5
H22E C228 H22F 109.5
C214 C228 H22G 109.5
H22E C228 H22G 109.5
H22F C228 H22G 109.5
C205 C204 C230 113.20(11)
C205 C204 C203 107.74(10)
C230 C204 C203 108.02(10)
C205 C204 C229 109.51(10)
C230 C204 C229 106.98(11)
C203 C204 C229 111.44(10)
C204 C229 H22H 109.5
C204 C229 H22I 109.5
H22H C229 H22I 109.5
C204 C229 H22J 109.5
H22H C229 H22J 109.5
H22I C229 H22J 109.5
C204 C230 H23D 109.5
C204 C230 H23E 109.5
H23D C230 H23E 109.5
C204 C230 H23F 109.5
H23D C230 H23F 109.5
H23E C230 H23F 109.5
O231 C231 O202 123.01(12)
O231 C231 C232 126.25(12)
O202 C231 C232 110.73(11)
C231 C232 H23G 109.5
C231 C232 H23H 109.5
H23G C232 H23H 109.5
C231 C232 H23I 109.5
H23G C232 H23I 109.5
H23H C232 H23I 109.5

loop_
_geom_bond_atom_site_label_1
_geom_bond_atom_site_label_2
_geom_bond_distance
O33 C33 1.2077(17)
O3 C33 1.3618(15)
O3 C3 1.4481(15)
O2 C31 1.3549(15)
O2 C2 1.4562(15)
O31 C31 1.2048(17)
O11 C11 1.2145(16)
O20 C20 1.4368(16)
O20 H20 0.8400
O16 C16 1.2043(17)
O133 C133 1.1946(18)
O103 C133 1.3553(16)
O103 C103 1.4527(15)
O120 C120 1.4262(17)
O120 H120 0.8400
O116 C116 1.2128(17)
O111 C111 1.2123(17)
O102 C131 1.3540(15)
O102 C102 1.4525(15)
O131 C131 1.2037(17)
O220 C220 1.4307(17)
O220 H220 0.8400
O203 C233 1.3524(18)
O203 C203 1.4519(16)
O233 C233 1.191(2)
O216 C216 1.2126(18)
O211 C211 1.2178(16)
O202 C231 1.3550(15)
O202 C202 1.4541(15)
O231 C231 1.2051(16)
C33 C34 1.4947(19)
C3 C2 1.5131(17)
C3 C4 1.5379(17)
C3 H3 1.0000
C4 C30 1.5346(17)
C4 C5 1.5346(18)
C4 C29 1.5445(18)
C5 C6 1.3301(17)
C5 C10 1.5189(17)
C10 C1 1.5507(17)
C10 C9 1.5763(18)
C10 H10 1.0000
C9 C19 1.5351(18)
C9 C11 1.5483(17)
C9 C8 1.5632(17)
C11 C12 1.5244(18)
C12 C13 1.5302(17)
C12 H12A 0.9900
C12 H12B 0.9900
C13 C18 1.5445(18)
C13 C17 1.5539(17)
C13 C14 1.5761(17)
C17 C16 1.5390(18)
C17 C20 1.5418(18)
C17 H17 1.0000
C20 C21 1.5186(19)
C20 H20A 1.0000
C21 H21A 0.9800
C21 H21B 0.9800
C21 H21C 0.9800
C34 H34A 0.9800
C34 H34B 0.9800
C34 H34C 0.9800
C2 C1 1.5147(18)
C2 H2 1.0000
C31 C32 1.5017(19)
C32 H32A 0.9800
C32 H32B 0.9800
C32 H32C 0.9800
C1 H1A 0.9900
C1 H1B 0.9900
C30 H30A 0.9800
C30 H30B 0.9800
C30 H30C 0.9800
C29 H29A 0.9800
C29 H29B 0.9800
C29 H29C 0.9800
C6 C7 1.5014(19)
C6 H6 0.9500
C7 C8 1.5377(17)
C7 H7A 0.9900
C7 H7B 0.9900
C8 C14 1.5443(18)
C8 H8 1.0000
C14 C15 1.5411(18)
C14 C28 1.5442(18)
C19 H19A 0.9800
C19 H19B 0.9800
C19 H19C 0.9800
C16 C15 1.5316(19)
C15 H15A 0.9900
C15 H15B 0.9900
C18 H18A 0.9800
C18 H18B 0.9800
C18 H18C 0.9800
C28 H28A 0.9800
C28 H28B 0.9800
C28 H28C 0.9800
C133 C134 1.4977(19)
C103 C102 1.5161(17)
C103 C104 1.5393(17)
C103 H103 1.0000
C104 C130 1.5319(18)
C104 C105 1.5380(18)
C104 C129 1.5419(18)
C105 C106 1.3328(17)
C105 C110 1.5212(17)
C110 C101 1.5498(17)
C110 C109 1.5800(17)
C110 H110 1.0000
C109 C119 1.5376(19)
C109 C111 1.5474(18)
C109 C108 1.5633(17)
C111 C112 1.5252(18)
C112 C113 1.5336(17)
C112 H11A 0.9900
C112 H11B 0.9900
C113 C118 1.5484(18)
C113 C117 1.5559(18)
C113 C114 1.5737(17)
C117 C116 1.5388(18)
C117 C120 1.5464(18)
C117 H117 1.0000
C120 C121 1.5188(19)
C120 H12C 1.0000
C134 H13A 0.9800
C134 H13B 0.9800
C134 H13C 0.9800
C106 C107 1.4979(19)
C106 H106 0.9500
C107 C108 1.5435(18)
C107 H10A 0.9900
C107 H10B 0.9900
C108 C114 1.5366(18)
C108 H108 1.0000
C114 C115 1.5387(17)
C114 C128 1.5493(18)
C128 H12D 0.9800
C128 H12E 0.9800
C128 H12F 0.9800
C115 C116 1.5206(19)
C115 H11C 0.9900
C115 H11D 0.9900
C119 H11E 0.9800
C119 H11F 0.9800
C119 H11G 0.9800
C101 C102 1.5138(18)
C101 H10C 0.9900
C101 H10D 0.9900
C102 H102 1.0000
C131 C132 1.502(2)
C132 H13D 0.9800
C132 H13E 0.9800
C132 H13F 0.9800
C118 H11H 0.9800
C118 H11I 0.9800
C118 H11J 0.9800
C121 H12G 0.9800
C121 H12H 0.9800
C121 H12I 0.9800
C130 H13G 0.9800
C130 H13H 0.9800
C130 H13I 0.9800
C129 H12J 0.9800
C129 H12K 0.9800
C129 H12L 0.9800
C220 C221 1.515(2)
C220 C217 1.5408(19)
C220 H22A 1.0000
C217 C216 1.5405(19)
C217 C213 1.5545(18)
C217 H217 1.0000
C213 C212 1.5329(18)
C213 C218 1.5456(19)
C213 C214 1.5764(18)
C212 C211 1.5257(19)
C212 H21D 0.9900
C212 H21E 0.9900
C211 C209 1.5524(18)
C209 C219 1.5400(19)
C209 C208 1.5653(18)
C209 C210 1.5813(18)
C210 C205 1.5227(17)
C210 C201 1.5462(17)
C210 H210 1.0000
C201 C202 1.5176(18)
C201 H20B 0.9900
C201 H20C 0.9900
C202 C203 1.5113(17)
C202 H202 1.0000
C203 C204 1.5401(18)
C203 H203 1.0000
C233 C234 1.504(2)
C234 H23A 0.9800
C234 H23B 0.9800
C234 H23C 0.9800
C205 C206 1.3333(18)
C205 C204 1.5340(18)
C206 C207 1.502(2)
C206 H206 0.9500
C207 C208 1.5387(19)
C207 H20D 0.9900
C207 H20E 0.9900
C208 C214 1.5375(19)
C208 H208 1.0000
C214 C215 1.5382(18)
C214 C228 1.547(2)
C221 H22B 0.9800
C221 H22C 0.9800
C221 H22D 0.9800
C216 C215 1.519(2)
C215 H21F 0.9900
C215 H21G 0.9900
C218 H21H 0.9800
C218 H21I 0.9800
C218 H21J 0.9800
C219 H21K 0.9800
C219 H21L 0.9800
C219 H21M 0.9800
C228 H22E 0.9800
C228 H22F 0.9800
C228 H22G 0.9800
C204 C230 1.5375(17)
C204 C229 1.5431(18)
C229 H22H 0.9800
C229 H22I 0.9800
C229 H22J 0.9800
C230 H23D 0.9800
C230 H23E 0.9800
C230 H23F 0.9800
C231 C232 1.4982(19)
C232 H23G 0.9800
C232 H23H 0.9800
C232 H23I 0.9800

loop_
_geom_hbond_atom_site_label_D
_geom_hbond_atom_site_label_H
_geom_hbond_atom_site_label_A
_geom_hbond_distance_DH
_geom_hbond_distance_HA
_geom_hbond_distance_DA
_geom_hbond_angle_DHA
_geom_hbond_site_symmetry_A
O20 H20 O116 0.84 2.13 2.9612(14) 169.3 2_565
O120 H120 O116 0.84 2.07 2.7519(14) 138.4 .
O220 H220 O216 0.84 2.00 2.7116(16) 142.5 .

loop_
_geom_torsion_atom_site_label_1
_geom_torsion_atom_site_label_2
_geom_torsion_atom_site_label_3
_geom_torsion_atom_site_label_4
_geom_torsion
C3 O3 C33 O33 -13.36(19)
C3 O3 C33 C34 166.56(11)
C33 O3 C3 C2 -124.44(11)
C33 O3 C3 C4 112.57(12)
O3 C3 C4 C30 -68.04(13)
C2 C3 C4 C30 173.72(11)
O3 C3 C4 C5 168.33(9)
C2 C3 C4 C5 50.08(14)
O3 C3 C4 C29 49.16(13)
C2 C3 C4 C29 -69.08(14)
C30 C4 C5 C6 12.64(18)
C3 C4 C5 C6 133.38(13)
C29 C4 C5 C6 -105.51(14)
C30 C4 C5 C10 -172.22(11)
C3 C4 C5 C10 -51.48(14)
C29 C4 C5 C10 69.63(13)
C6 C5 C10 C1 -129.67(13)
C4 C5 C10 C1 55.17(14)
C6 C5 C10 C9 -3.03(17)
C4 C5 C10 C9 -178.20(10)
C5 C10 C9 C19 -89.20(13)
C1 C10 C9 C19 35.82(14)
C5 C10 C9 C11 154.87(10)
C1 C10 C9 C11 -80.11(12)
C5 C10 C9 C8 31.78(15)
C1 C10 C9 C8 156.80(10)
C19 C9 C11 O11 -34.53(17)
C8 C9 C11 O11 -152.85(12)
C10 C9 C11 O11 83.67(14)
C19 C9 C11 C12 147.64(12)
C8 C9 C11 C12 29.32(16)
C10 C9 C11 C12 -94.17(13)
O11 C11 C12 C13 140.24(13)
C9 C11 C12 C13 -41.91(16)
C11 C12 C13 C18 -62.56(13)
C11 C12 C13 C17 174.75(11)
C11 C12 C13 C14 59.15(13)
C12 C13 C17 C16 -160.49(11)
C18 C13 C17 C16 77.31(12)
C14 C13 C17 C16 -41.66(12)
C12 C13 C17 C20 75.79(15)
C18 C13 C17 C20 -46.41(15)
C14 C13 C17 C20 -165.38(11)
C16 C17 C20 O20 65.71(14)
C13 C17 C20 O20 -176.03(11)
C16 C17 C20 C21 -172.17(12)
C13 C17 C20 C21 -53.91(16)
C31 O2 C2 C3 -138.22(11)
C31 O2 C2 C1 101.16(13)
O3 C3 C2 O2 63.25(12)
C4 C3 C2 O2 -175.31(10)
O3 C3 C2 C1 -177.17(10)
C4 C3 C2 C1 -55.73(14)
C2 O2 C31 O31 -12.22(19)
C2 O2 C31 C32 166.75(11)
O2 C2 C1 C10 173.77(9)
C3 C2 C1 C10 57.91(13)
C5 C10 C1 C2 -56.26(13)
C9 C10 C1 C2 175.69(10)
C10 C5 C6 C7 -6.4(2)
C4 C5 C6 C7 168.45(12)
C5 C6 C7 C8 -14.1(2)
C6 C7 C8 C14 -90.25(14)
C6 C7 C8 C9 41.42(16)
C19 C9 C8 C7 73.07(13)
C11 C9 C8 C7 -167.91(11)
C10 C9 C8 C7 -50.35(14)
C19 C9 C8 C14 -154.90(11)
C11 C9 C8 C14 -35.88(15)
C10 C9 C8 C14 81.68(13)
C7 C8 C14 C15 -62.06(15)
C9 C8 C14 C15 168.05(11)
C7 C8 C14 C28 59.46(14)
C9 C8 C14 C28 -70.43(14)
C7 C8 C14 C13 -174.78(10)
C9 C8 C14 C13 55.33(14)
C12 C13 C14 C15 171.59(11)
C18 C13 C14 C15 -69.91(13)
C17 C13 C14 C15 46.07(12)
C12 C13 C14 C8 -67.12(13)
C18 C13 C14 C8 51.37(14)
C17 C13 C14 C8 167.36(10)
C12 C13 C14 C28 58.63(14)
C18 C13 C14 C28 177.13(11)
C17 C13 C14 C28 -66.89(12)
C20 C17 C16 O16 -22.3(2)
C13 C17 C16 O16 -152.45(16)
C20 C17 C16 C15 152.92(12)
C13 C17 C16 C15 22.82(14)
O16 C16 C15 C14 -179.19(15)
C17 C16 C15 C14 5.45(16)
C8 C14 C15 C16 -147.90(11)
C28 C14 C15 C16 86.92(13)
C13 C14 C15 C16 -31.10(14)
C103 O103 C133 O133 -11.0(2)
C103 O103 C133 C134 167.38(11)
C133 O103 C103 C102 -108.68(12)
C133 O103 C103 C104 128.20(12)
O103 C103 C104 C130 -68.16(13)
C102 C103 C104 C130 173.65(11)
O103 C103 C104 C105 169.31(10)
C102 C103 C104 C105 51.11(14)
O103 C103 C104 C129 49.59(13)
C102 C103 C104 C129 -68.60(14)
C130 C104 C105 C106 12.50(18)
C103 C104 C105 C106 131.84(13)
C129 C104 C105 C106 -106.88(14)
C130 C104 C105 C110 -172.10(11)
C103 C104 C105 C110 -52.76(14)
C129 C104 C105 C110 68.53(14)
C106 C105 C110 C101 -128.37(13)
C104 C105 C110 C101 56.23(14)
C106 C105 C110 C109 -2.16(18)
C104 C105 C110 C109 -177.56(10)
C105 C110 C109 C119 -90.43(13)
C101 C110 C109 C119 34.42(14)
C105 C110 C109 C111 152.93(11)
C101 C110 C109 C111 -82.22(12)
C105 C110 C109 C108 30.58(15)
C101 C110 C109 C108 155.43(10)
C119 C109 C111 O111 -31.23(17)
C108 C109 C111 O111 -149.89(13)
C110 C109 C111 O111 87.46(15)
C119 C109 C111 C112 150.58(12)
C108 C109 C111 C112 31.92(17)
C110 C109 C111 C112 -90.73(13)
O111 C111 C112 C113 137.45(14)
C109 C111 C112 C113 -44.35(16)
C111 C112 C113 C118 -62.22(13)
C111 C112 C113 C117 175.42(11)
C111 C112 C113 C114 59.71(14)
C112 C113 C117 C116 -155.04(11)
C118 C113 C117 C116 83.35(12)
C114 C113 C117 C116 -36.20(12)
C112 C113 C117 C120 79.99(15)
C118 C113 C117 C120 -41.63(15)
C114 C113 C117 C120 -161.18(11)
C116 C117 C120 O120 56.21(15)
C113 C117 C120 O120 175.87(11)
C116 C117 C120 C121 174.26(12)
C113 C117 C120 C121 -66.08(16)
C110 C105 C106 C107 -4.7(2)
C104 C105 C106 C107 170.37(12)
C105 C106 C107 C108 -17.8(2)
C106 C107 C108 C114 -86.69(14)
C106 C107 C108 C109 44.93(16)
C119 C109 C108 C114 -156.27(11)
C111 C109 C108 C114 -36.95(15)
C110 C109 C108 C114 80.43(13)
C119 C109 C108 C107 71.95(14)
C111 C109 C108 C107 -168.73(11)
C110 C109 C108 C107 -51.35(14)
C107 C108 C114 C115 -62.14(15)
C109 C108 C114 C115 168.12(11)
C107 C108 C114 C128 58.94(14)
C109 C108 C114 C128 -70.81(14)
C107 C108 C114 C113 -175.08(10)
C109 C108 C114 C113 55.18(14)
C112 C113 C114 C108 -66.66(13)
C118 C113 C114 C108 51.37(14)
C117 C113 C114 C108 167.54(10)
C112 C113 C114 C115 172.01(11)
C118 C113 C114 C115 -69.96(13)
C117 C113 C114 C115 46.21(12)
C112 C113 C114 C128 60.14(13)
C118 C113 C114 C128 178.16(11)
C117 C113 C114 C128 -65.67(12)
C108 C114 C115 C116 -154.13(11)
C128 C114 C115 C116 80.25(12)
C113 C114 C115 C116 -36.86(13)
C114 C115 C116 O116 -165.01(13)
C114 C115 C116 C117 14.79(15)
C120 C117 C116 O116 -36.56(19)
C113 C117 C116 O116 -166.46(13)
C120 C117 C116 C115 143.64(12)
C113 C117 C116 C115 13.74(14)
C105 C110 C101 C102 -56.13(13)
C109 C110 C101 C102 175.89(10)
C131 O102 C102 C101 94.79(13)
C131 O102 C102 C103 -144.90(11)
C110 C101 C102 O102 172.38(9)
C110 C101 C102 C103 56.99(14)
O103 C103 C102 O102 64.07(12)
C104 C103 C102 O102 -175.48(10)
O103 C103 C102 C101 -176.26(10)
C104 C103 C102 C101 -55.81(14)
C102 O102 C131 O131 -8.88(19)
C102 O102 C131 C132 171.36(11)
O220 C220 C217 C216 58.05(15)
C221 C220 C217 C216 176.43(13)
O220 C220 C217 C213 176.70(11)
C221 C220 C217 C213 -64.93(17)
C216 C217 C213 C212 -154.73(12)
C220 C217 C213 C212 81.81(16)
C216 C217 C213 C218 83.27(13)
C220 C217 C213 C218 -40.20(16)
C216 C217 C213 C214 -36.21(12)
C220 C217 C213 C214 -159.67(12)
C218 C213 C212 C211 -62.51(14)
C217 C213 C212 C211 174.64(11)
C214 C213 C212 C211 59.19(14)
C213 C212 C211 O211 139.95(13)
C213 C212 C211 C209 -42.36(16)
O211 C211 C209 C219 -34.28(17)
C212 C211 C209 C219 148.06(12)
O211 C211 C209 C208 -152.68(13)
C212 C211 C209 C208 29.66(17)
O211 C211 C209 C210 84.57(15)
C212 C211 C209 C210 -93.10(13)
C219 C209 C210 C205 -92.22(14)
C211 C209 C210 C205 151.74(11)
C208 C209 C210 C205 29.02(15)
C219 C209 C210 C201 32.69(14)
C211 C209 C210 C201 -83.35(12)
C208 C209 C210 C201 153.93(11)
C205 C210 C201 C202 -54.79(13)
C209 C210 C201 C202 176.72(10)
C231 O202 C202 C203 -149.45(11)
C231 O202 C202 C201 89.96(13)
C210 C201 C202 O202 172.77(10)
C210 C201 C202 C203 56.52(14)
C233 O203 C203 C202 -115.98(13)
C233 O203 C203 C204 121.51(13)
O202 C202 C203 O203 62.83(12)
C201 C202 C203 O203 -177.40(10)
O202 C202 C203 C204 -176.47(10)
C201 C202 C203 C204 -56.71(14)
C203 O203 C233 O233 -12.1(3)
C203 O203 C233 C234 167.20(13)
C201 C210 C205 C206 -127.16(14)
C209 C210 C205 C206 -0.86(18)
C201 C210 C205 C204 56.10(14)
C209 C210 C205 C204 -177.60(11)
C210 C205 C206 C207 -5.2(2)
C204 C205 C206 C207 171.30(13)
C205 C206 C207 C208 -18.1(2)
C206 C207 C208 C214 -86.41(15)
C206 C207 C208 C209 44.96(16)
C219 C209 C208 C214 -154.50(12)
C211 C209 C208 C214 -35.75(16)
C210 C209 C208 C214 81.67(14)
C219 C209 C208 C207 73.65(14)
C211 C209 C208 C207 -167.60(11)
C210 C209 C208 C207 -50.18(15)
C207 C208 C214 C215 -61.92(16)
C209 C208 C214 C215 168.40(11)
C207 C208 C214 C228 59.18(15)
C209 C208 C214 C228 -70.51(15)
C207 C208 C214 C213 -174.90(11)
C209 C208 C214 C213 55.41(14)
C212 C213 C214 C208 -67.48(13)
C218 C213 C214 C208 50.67(14)
C217 C213 C214 C208 167.33(10)
C212 C213 C214 C215 171.23(11)
C218 C213 C214 C215 -70.61(14)
C217 C213 C214 C215 46.04(13)
C212 C213 C214 C228 59.20(14)
C218 C213 C214 C228 177.36(11)
C217 C213 C214 C228 -65.99(13)
C220 C217 C216 O216 -36.6(2)
C213 C217 C216 O216 -166.13(15)
C220 C217 C216 C215 143.53(13)
C213 C217 C216 C215 14.02(15)
O216 C216 C215 C214 -165.43(15)
C217 C216 C215 C214 14.42(16)
C208 C214 C215 C216 -153.82(12)
C228 C214 C215 C216 80.68(13)
C213 C214 C215 C216 -36.46(14)
C206 C205 C204 C230 9.28(18)
C210 C205 C204 C230 -174.00(11)
C206 C205 C204 C203 128.65(13)
C210 C205 C204 C203 -54.63(14)
C206 C205 C204 C229 -109.99(14)
C210 C205 C204 C229 66.73(14)
O203 C203 C204 C205 171.63(10)
C202 C203 C204 C205 53.36(13)
O203 C203 C204 C230 -65.76(13)
C202 C203 C204 C230 175.97(11)
O203 C203 C204 C229 51.47(13)
C202 C203 C204 C229 -66.79(14)
C202 O202 C231 O231 -6.04(19)
C202 O202 C231 C232 173.80(11)
